data_7708701
loop_
_publ_author_name
'Lahiri, Goutam Kumar'
'Bera, Sudip Kumar'

_publ_section_title
;
 Structural and electronic forms of doubly oxido/Pz and triply oxido/(Pz)2
 bridged mixed valent and isovalent diruthenium complexes (Pz=Pyrazolate)
;
_journal_name_full 'Dalton Transactions'
_journal_paper_doi 10.1039/D1DT03076K
_journal_year 2021
_chemical_formula_moiety 'C11.5 H15.5 N O4.5 Ru'
_chemical_formula_sum 'C11.5 H15.5 N O4.5 Ru'
_chemical_formula_weight 340.82
_space_group_crystal_system monoclinic
_space_group_IT_number 15
_space_group_name_Hall '-I 2ya'
_space_group_name_H-M_alt 'I 1 2/a 1'
_atom_sites_solution_hydrogens geom
_atom_sites_solution_primary dual
_audit_creation_date 2021-03-16
_audit_creation_method
;
Olex2 1.3
(compiled 2020.11.12 svn.r5f609507 for OlexSys, GUI svn.r6272)
;
_audit_update_record
;
2021-07-25 deposited with the CCDC.	2021-11-04 downloaded from the CCDC.
;
_cell_angle_alpha 90
_cell_angle_beta 97.099(3)
_cell_angle_gamma 90
_cell_formula_units_Z 8
_cell_length_a 11.5517(3)
_cell_length_b 16.3753(4)
_cell_length_c 14.4599(5)
_cell_measurement_reflns_used 6797
_cell_measurement_temperature 293(2)
_cell_measurement_theta_max 31.2650
_cell_measurement_theta_min 3.2720
_cell_volume 2714.30(14)
_computing_cell_refinement 'CrysAlisPro 1.171.39.46 (Rigaku OD, 2018)'
_computing_data_collection 'CrysAlisPro 1.171.39.46 (Rigaku OD, 2018)'
_computing_data_reduction 'CrysAlisPro 1.171.39.46 (Rigaku OD, 2018)'
_computing_molecular_graphics 'Olex2 1.3 (Dolomanov et al., 2009)'
_computing_publication_material 'Olex2 1.3 (Dolomanov et al., 2009)'
_computing_structure_refinement 'SHELXL 2018/3 (Sheldrick, 2015)'
_computing_structure_solution 'ShelXT (Sheldrick, 2015)'
_diffrn_ambient_temperature 293(2)
_diffrn_detector 'CCD plate'
_diffrn_measured_fraction_theta_full 0.973
_diffrn_measured_fraction_theta_max 0.973
_diffrn_measurement_details
;
List of Runs (angles in degrees, time in seconds):

  # Type    Start    End  Width  t~exp~   \w     \q     \k     \f   Frames
#--------------------------------------------------------------------------
  1  \w   -110.00   9.50   0.50    8.00    --  -20.00 -72.00  36.00  239
  2  \w    -98.00  19.00   0.50    8.00    --  -20.00 -72.00-108.00  234
  3  \w    -59.00 -45.00   0.50    8.00    --  -20.00  72.00-180.00   28
;
_diffrn_measurement_device 'abstract diffractometer'
_diffrn_measurement_device_type 'dtrek-CrysAlisPro-abstract goniometer imported rigaku-d*trek images'
_diffrn_measurement_method '\w scans'
_diffrn_orient_matrix_type 'CrysAlisPro convention (1999,Acta A55,543-557)'
_diffrn_orient_matrix_UB_11 0.0563840000
_diffrn_orient_matrix_UB_12 0.0111532000
_diffrn_orient_matrix_UB_13 -0.0101919000
_diffrn_orient_matrix_UB_21 0.0071259000
_diffrn_orient_matrix_UB_22 0.0256436000
_diffrn_orient_matrix_UB_23 0.0398369000
_diffrn_orient_matrix_UB_31 0.0245544000
_diffrn_orient_matrix_UB_32 -0.0330737000
_diffrn_orient_matrix_UB_33 0.0274092000
_diffrn_radiation_monochromator graphite
_diffrn_radiation_probe x-ray
_diffrn_radiation_type 'Mo K\a'
_diffrn_radiation_wavelength 0.71073
_diffrn_reflns_av_R_equivalents 0.0252
_diffrn_reflns_av_unetI/netI 0.0243
_diffrn_reflns_Laue_measured_fraction_full 0.973
_diffrn_reflns_Laue_measured_fraction_max 0.973
_diffrn_reflns_limit_h_max 10
_diffrn_reflns_limit_h_min -13
_diffrn_reflns_limit_k_max 19
_diffrn_reflns_limit_k_min -17
_diffrn_reflns_limit_l_max 17
_diffrn_reflns_limit_l_min -17
_diffrn_reflns_number 6273
_diffrn_reflns_point_group_measured_fraction_full 0.973
_diffrn_reflns_point_group_measured_fraction_max 0.973
_diffrn_reflns_theta_full 25.000
_diffrn_reflns_theta_max 25.000
_diffrn_reflns_theta_min 2.488
_diffrn_source 'fine-focus sealed X-ray tube'
_diffrn_source_type 'Enhance (Mo) X-ray Source'
_exptl_absorpt_coefficient_mu 1.164
_exptl_absorpt_correction_T_max 1.00000
_exptl_absorpt_correction_T_min 0.90757
_exptl_absorpt_correction_type multi-scan
_exptl_absorpt_process_details
;
CrysAlisPro 1.171.39.46 (Rigaku Oxford Diffraction, 2018)
Empirical absorption correction using spherical harmonics,
 implemented in SCALE3 ABSPACK scaling algorithm.
;
_exptl_crystal_colour pink
_exptl_crystal_density_diffrn 1.668
_exptl_crystal_description block
_exptl_crystal_F_000 1372
_exptl_crystal_size_max 0.365
_exptl_crystal_size_mid 0.325
_exptl_crystal_size_min 0.102
_refine_diff_density_max 0.382
_refine_diff_density_min -0.318
_refine_diff_density_rms 0.105
_refine_ls_extinction_method none
_refine_ls_goodness_of_fit_ref 1.090
_refine_ls_hydrogen_treatment constr
_refine_ls_matrix_type full
_refine_ls_number_parameters 168
_refine_ls_number_reflns 2334
_refine_ls_number_restraints 0
_refine_ls_restrained_S_all 1.090
_refine_ls_R_factor_all 0.0242
_refine_ls_R_factor_gt 0.0200
_refine_ls_shift/su_max 0.001
_refine_ls_shift/su_mean 0.000
_refine_ls_structure_factor_coef Fsqd
_refine_ls_weighting_details 'w=1/[\s^2^(Fo^2^)+(0.0236P)^2^+3.3377P] where P=(Fo^2^+2Fc^2^)/3'
_refine_ls_weighting_scheme calc
_refine_ls_wR_factor_gt 0.0492
_refine_ls_wR_factor_ref 0.0502
_reflns_Friedel_coverage 0.000
_reflns_number_gt 2222
_reflns_number_total 2334
_reflns_threshold_expression 'I > 2\s(I)'
_cod_data_source_file d1dt03076k2.cif
_cod_data_source_block 2a
_cod_original_cell_volume 2714.32(13)
_cod_original_formula_sum 'C11.50 H15.50 N O4.50 Ru'
_cod_database_code 7708701
_shelx_shelxl_version_number 2018/3
_shelx_space_group_comment
;
The symmetry employed for this shelxl refinement is uniquely defined
by the following loop, which should always be used as a source of
symmetry information in preference to the above space-group names.
They are only intended as comments.
;
_reflns_odcompleteness_completeness 85.24
_reflns_odcompleteness_iscentric 1
_reflns_odcompleteness_theta 31.05
_olex2_refinement_description
;
1. Fixed Uiso
 At 1.2 times of:
  All C(H) groups
 At 1.5 times of:
  All C(H,H,H) groups
2.a Aromatic/amide H refined with riding coordinates:
 C12(H12), C8(H8), C3(H3), C11(H11)
2.b Idealised Me refined as rotating group:
 C10(H10A,H10B,H10C), C1(H1A,H1B,H1C), C5(H5A,H5B,H5C), C6(H6A,H6B,H6C)
;
_olex2_submission_special_instructions 'No special instructions were received'
_oxdiff_exptl_absorpt_empirical_details
;
Empirical correction (ABSPACK) includes:
- Absorption correction using spherical harmonics
- Frame scaling
- Detector area scaling
;
_oxdiff_exptl_absorpt_empirical_full_max 1.164
_oxdiff_exptl_absorpt_empirical_full_min 0.850

loop_
_space_group_symop_operation_xyz
'x, y, z'
'-x+1/2, y, -z'
'x+1/2, y+1/2, z+1/2'
'-x+1, y+1/2, -z+1/2'
'-x, -y, -z'
'x-1/2, -y, z'
'-x+1/2, -y+1/2, -z+1/2'
'x, -y+1/2, z+1/2'

loop_
_atom_site_label
_atom_site_type_symbol
_atom_site_fract_x
_atom_site_fract_y
_atom_site_fract_z
_atom_site_U_iso_or_equiv
_atom_site_adp_type
_atom_site_occupancy
_atom_site_site_symmetry_order
_atom_site_calc_flag
_atom_site_refinement_flags_posn
_atom_site_refinement_flags_adp
_atom_site_refinement_flags_occupancy
_atom_site_disorder_assembly
_atom_site_disorder_group
Ru1 Ru 0.38679(2) 0.32843(2) 0.55511(2) 0.01723(8) Uani 1 1 d . . . . .
O3 O 0.52894(12) 0.38737(9) 0.61622(10) 0.0244(3) Uani 1 1 d . . . . .
O4 O 0.46549(13) 0.21927(8) 0.59288(10) 0.0235(3) Uani 1 1 d . . . . .
O1 O 0.250000 0.28208(11) 0.500000 0.0189(4) Uani 1 2 d S T P . .
O5 O 0.46059(13) 0.33491(8) 0.43624(10) 0.0215(3) Uani 1 1 d . . . . .
O2 O 0.32079(13) 0.32849(8) 0.67810(10) 0.0216(3) Uani 1 1 d . . . . .
C12 C 0.250000 0.56531(18) 0.500000 0.0257(7) Uani 1 2 d S T P . .
H12 H 0.250000 0.622102 0.499999 0.031 Uiso 1 2 calc R U P . .
C10 C 0.5812(2) 0.30179(16) 0.32385(17) 0.0350(6) Uani 1 1 d . . . . .
H10A H 0.523985 0.286314 0.273027 0.053 Uiso 1 1 calc R U . . .
H10B H 0.651763 0.271538 0.320468 0.053 Uiso 1 1 calc R U . . .
H10C H 0.597071 0.359170 0.320111 0.053 Uiso 1 1 calc R U . . .
C1 C 0.2944(2) 0.35465(14) 0.83250(15) 0.0287(5) Uani 1 1 d . . . . .
H1A H 0.212398 0.357086 0.811070 0.043 Uiso 1 1 calc R U . . .
H1B H 0.314354 0.397170 0.877353 0.043 Uiso 1 1 calc R U . . .
H1C H 0.312835 0.302525 0.860941 0.043 Uiso 1 1 calc R U . . .
N1 N 0.30696(14) 0.43631(10) 0.51978(11) 0.0195(4) Uani 1 1 d . . . . .
C7 C 0.5391(2) 0.18575(13) 0.54660(16) 0.0270(5) Uani 1 1 d . . . . .
C8 C 0.5751(2) 0.21458(14) 0.46446(16) 0.0288(5) Uani 1 1 d . . . . .
H8 H 0.632203 0.184060 0.440261 0.035 Uiso 1 1 calc R U . . .
C4 C 0.54098(18) 0.42100(13) 0.69679(15) 0.0239(5) Uani 1 1 d . . . . .
C5 C 0.6475(2) 0.47352(15) 0.71702(17) 0.0352(6) Uani 1 1 d . . . . .
H5A H 0.714464 0.444200 0.701647 0.053 Uiso 1 1 calc R U . . .
H5B H 0.658414 0.487492 0.781996 0.053 Uiso 1 1 calc R U . . .
H5C H 0.637662 0.522485 0.680384 0.053 Uiso 1 1 calc R U . . .
C9 C 0.53587(19) 0.28367(13) 0.41411(15) 0.0242(5) Uani 1 1 d . . . . .
C3 C 0.4639(2) 0.41247(13) 0.76197(15) 0.0259(5) Uani 1 1 d . . . . .
H3 H 0.481508 0.440471 0.817890 0.031 Uiso 1 1 calc R U . . .
C2 C 0.36201(19) 0.36582(12) 0.75187(14) 0.0216(4) Uani 1 1 d . . . . .
C11 C 0.34131(19) 0.51429(12) 0.53100(15) 0.0232(5) Uani 1 1 d . . . . .
H11 H 0.415470 0.531291 0.555911 0.028 Uiso 1 1 calc R U . . .
C6 C 0.5888(3) 0.10660(17) 0.5864(2) 0.0501(7) Uani 1 1 d . . . . .
H6A H 0.624328 0.077565 0.539556 0.075 Uiso 1 1 calc R U . . .
H6B H 0.527507 0.074009 0.606456 0.075 Uiso 1 1 calc R U . . .
H6C H 0.646456 0.117676 0.638605 0.075 Uiso 1 1 calc R U . . .

loop_
_atom_site_aniso_label
_atom_site_aniso_U_11
_atom_site_aniso_U_22
_atom_site_aniso_U_33
_atom_site_aniso_U_23
_atom_site_aniso_U_13
_atom_site_aniso_U_12
Ru1 0.01782(11) 0.01843(11) 0.01562(11) 0.00046(6) 0.00274(7) -0.00029(6)
O3 0.0205(8) 0.0304(8) 0.0224(8) -0.0035(6) 0.0027(6) -0.0029(6)
O4 0.0250(8) 0.0240(8) 0.0216(8) 0.0033(6) 0.0029(6) 0.0036(6)
O1 0.0206(11) 0.0210(10) 0.0152(10) 0.000 0.0021(8) 0.000
O5 0.0237(8) 0.0234(8) 0.0177(8) 0.0010(6) 0.0039(6) -0.0017(6)
O2 0.0232(8) 0.0238(8) 0.0184(8) -0.0004(6) 0.0048(6) -0.0017(5)
C12 0.0333(18) 0.0152(14) 0.0294(17) 0.000 0.0064(14) 0.000
C10 0.0412(15) 0.0394(14) 0.0272(13) -0.0023(11) 0.0151(11) -0.0035(11)
C1 0.0360(13) 0.0290(12) 0.0227(12) -0.0004(9) 0.0095(10) 0.0000(10)
N1 0.0197(9) 0.0204(9) 0.0189(9) -0.0009(7) 0.0043(7) -0.0008(7)
C7 0.0277(13) 0.0261(11) 0.0265(12) -0.0020(9) 0.0005(10) 0.0041(9)
C8 0.0276(12) 0.0313(13) 0.0285(12) -0.0050(9) 0.0079(10) 0.0075(9)
C4 0.0235(12) 0.0223(11) 0.0247(12) -0.0001(9) -0.0015(9) 0.0012(8)
C5 0.0301(13) 0.0427(14) 0.0323(13) -0.0069(11) 0.0012(11) -0.0117(11)
C9 0.0227(11) 0.0287(12) 0.0215(11) -0.0069(9) 0.0039(9) -0.0063(9)
C3 0.0332(13) 0.0253(11) 0.0193(11) -0.0040(9) 0.0028(10) -0.0023(9)
C2 0.0283(12) 0.0168(10) 0.0200(11) 0.0016(8) 0.0038(9) 0.0053(8)
C11 0.0249(11) 0.0219(11) 0.0237(11) -0.0012(8) 0.0064(9) -0.0047(8)
C6 0.063(2) 0.0421(16) 0.0476(17) 0.0110(13) 0.0182(15) 0.0272(14)

loop_
_atom_type_symbol
_atom_type_description
_atom_type_scat_dispersion_real
_atom_type_scat_dispersion_imag
_atom_type_scat_source
C C 0.0033 0.0016 'International Tables Vol C Tables 4.2.6.8 and 6.1.1.4'
H H 0.0000 0.0000 'International Tables Vol C Tables 4.2.6.8 and 6.1.1.4'
N N 0.0061 0.0033 'International Tables Vol C Tables 4.2.6.8 and 6.1.1.4'
O O 0.0106 0.0060 'International Tables Vol C Tables 4.2.6.8 and 6.1.1.4'
Ru Ru -1.2594 0.8363 'International Tables Vol C Tables 4.2.6.8 and 6.1.1.4'

loop_
_geom_angle_atom_site_label_1
_geom_angle_atom_site_label_2
_geom_angle_atom_site_label_3
_geom_angle
_geom_angle_site_symmetry_1
_geom_angle_site_symmetry_3
_geom_angle_publ_flag
O3 Ru1 O4 89.44(6) . . ?
O3 Ru1 O5 86.61(6) . . ?
O3 Ru1 O2 89.39(6) . . ?
O3 Ru1 N1 90.79(6) . . ?
O1 Ru1 O3 175.40(6) . . ?
O1 Ru1 O4 94.85(7) . . ?
O1 Ru1 O5 94.79(4) . . ?
O1 Ru1 O2 89.09(4) . . ?
O1 Ru1 N1 84.89(7) . . ?
O5 Ru1 O4 93.03(6) . . ?
O5 Ru1 O2 175.80(5) . . ?
O5 Ru1 N1 88.07(6) . . ?
O2 Ru1 O4 88.23(6) . . ?
O2 Ru1 N1 90.69(6) . . ?
N1 Ru1 O4 178.89(6) . . ?
C4 O3 Ru1 126.63(14) . . ?
C7 O4 Ru1 122.72(14) . . ?
Ru1 O1 Ru1 131.36(11) 2_556 . ?
C9 O5 Ru1 123.53(14) . . ?
C2 O2 Ru1 126.64(14) . . ?
C11 C12 H12 127.4 . . ?
C11 C12 H12 127.4 2_556 . ?
C11 C12 C11 105.3(3) 2_556 . ?
H10A C10 H10B 109.5 . . ?
H10A C10 H10C 109.5 . . ?
H10B C10 H10C 109.5 . . ?
C9 C10 H10A 109.5 . . ?
C9 C10 H10B 109.5 . . ?
C9 C10 H10C 109.5 . . ?
H1A C1 H1B 109.5 . . ?
H1A C1 H1C 109.5 . . ?
H1B C1 H1C 109.5 . . ?
C2 C1 H1A 109.5 . . ?
C2 C1 H1B 109.5 . . ?
C2 C1 H1C 109.5 . . ?
N1 N1 Ru1 119.27(5) 2_556 . ?
C11 N1 Ru1 132.86(14) . . ?
C11 N1 N1 107.78(12) . 2_556 ?
O4 C7 C8 126.5(2) . . ?
O4 C7 C6 114.8(2) . . ?
C8 C7 C6 118.7(2) . . ?
C7 C8 H8 116.1 . . ?
C7 C8 C9 127.7(2) . . ?
C9 C8 H8 116.1 . . ?
O3 C4 C5 114.73(19) . . ?
O3 C4 C3 124.8(2) . . ?
C3 C4 C5 120.5(2) . . ?
C4 C5 H5A 109.5 . . ?
C4 C5 H5B 109.5 . . ?
C4 C5 H5C 109.5 . . ?
H5A C5 H5B 109.5 . . ?
H5A C5 H5C 109.5 . . ?
H5B C5 H5C 109.5 . . ?
O5 C9 C10 114.3(2) . . ?
O5 C9 C8 126.2(2) . . ?
C8 C9 C10 119.5(2) . . ?
C4 C3 H3 116.9 . . ?
C4 C3 C2 126.2(2) . . ?
C2 C3 H3 116.9 . . ?
O2 C2 C1 114.77(19) . . ?
O2 C2 C3 125.1(2) . . ?
C3 C2 C1 120.09(19) . . ?
C12 C11 H11 125.2 . . ?
N1 C11 C12 109.6(2) . . ?
N1 C11 H11 125.2 . . ?
C7 C6 H6A 109.5 . . ?
C7 C6 H6B 109.5 . . ?
C7 C6 H6C 109.5 . . ?
H6A C6 H6B 109.5 . . ?
H6A C6 H6C 109.5 . . ?
H6B C6 H6C 109.5 . . ?

loop_
_geom_bond_atom_site_label_1
_geom_bond_atom_site_label_2
_geom_bond_distance
_geom_bond_site_symmetry_2
_geom_bond_publ_flag
Ru1 O3 2.0127(14) . ?
Ru1 O4 2.0488(14) . ?
Ru1 O1 1.8430(8) . ?
Ru1 O5 2.0137(15) . ?
Ru1 O2 2.0197(15) . ?
Ru1 N1 2.0288(16) . ?
O3 C4 1.281(3) . ?
O4 C7 1.270(3) . ?
O5 C9 1.277(3) . ?
O2 C2 1.270(2) . ?
C12 H12 0.9300 . ?
C12 C11 1.376(3) . ?
C12 C11 1.376(3) 2_556 ?
C10 H10A 0.9600 . ?
C10 H10B 0.9600 . ?
C10 H10C 0.9600 . ?
C10 C9 1.495(3) . ?
C1 H1A 0.9600 . ?
C1 H1B 0.9600 . ?
C1 H1C 0.9600 . ?
C1 C2 1.493(3) . ?
N1 N1 1.369(3) 2_556 ?
N1 C11 1.341(3) . ?
C7 C8 1.389(3) . ?
C7 C6 1.503(3) . ?
C8 H8 0.9300 . ?
C8 C9 1.391(3) . ?
C4 C5 1.500(3) . ?
C4 C3 1.382(3) . ?
C5 H5A 0.9600 . ?
C5 H5B 0.9600 . ?
C5 H5C 0.9600 . ?
C3 H3 0.9300 . ?
C3 C2 1.395(3) . ?
C11 H11 0.9300 . ?
C6 H6A 0.9600 . ?
C6 H6B 0.9600 . ?
C6 H6C 0.9600 . ?

loop_
_geom_torsion_atom_site_label_1
_geom_torsion_atom_site_label_2
_geom_torsion_atom_site_label_3
_geom_torsion_atom_site_label_4
_geom_torsion
_geom_torsion_site_symmetry_1
_geom_torsion_site_symmetry_2
_geom_torsion_site_symmetry_3
_geom_torsion_site_symmetry_4
_geom_torsion_publ_flag
Ru1 O3 C4 C5 -169.25(15) . . . . ?
Ru1 O3 C4 C3 9.9(3) . . . . ?
Ru1 O4 C7 C8 -1.9(3) . . . . ?
Ru1 O4 C7 C6 178.91(17) . . . . ?
Ru1 O5 C9 C10 -178.40(14) . . . . ?
Ru1 O5 C9 C8 3.0(3) . . . . ?
Ru1 O2 C2 C1 179.98(13) . . . . ?
Ru1 O2 C2 C3 -1.9(3) . . . . ?
Ru1 N1 C11 C12 -175.76(11) . . . . ?
O3 C4 C3 C2 0.8(4) . . . . ?
O4 Ru1 O1 Ru1 177.70(4) . . . 2_556 ?
O4 C7 C8 C9 -2.5(4) . . . . ?
O5 Ru1 O1 Ru1 -88.84(4) . . . 2_556 ?
O2 Ru1 O1 Ru1 89.56(4) . . . 2_556 ?
N1 Ru1 O1 Ru1 -1.22(5) . . . 2_556 ?
N1 N1 C11 C12 0.7(2) 2_556 . . . ?
C7 C8 C9 O5 2.0(4) . . . . ?
C7 C8 C9 C10 -176.6(2) . . . . ?
C4 C3 C2 O2 -5.1(4) . . . . ?
C4 C3 C2 C1 172.9(2) . . . . ?
C5 C4 C3 C2 179.9(2) . . . . ?
C11 C12 C11 N1 -0.27(10) 2_556 . . . ?
C6 C7 C8 C9 176.6(2) . . . . ?
